data_4030153
loop_
_publ_author_name
'Cerisier, J.'
'Guillot, C.'
'Palvadeau, P.'
'Rouxel, J.'

_publ_section_title
;
 Caracterisation et etude de proprietes physiques de conducteurs ioniques
 MFeCl4 (M = Li, Na, K, Rb, Cs)
;
_journal_name_full 'European Journal of Solid State and Inorganic Chemistry'
_journal_page_first 35
_journal_page_last 52
_journal_volume 25
_journal_year 1988
_chemical_formula_sum 'Cl4 Fe K'
_chemical_formula_weight 236.75
_space_group_IT_number 4
_symmetry_cell_setting monoclinic
_symmetry_Int_Tables_number 4
_symmetry_space_group_name_Hall 'P 2yb'
_symmetry_space_group_name_H-M 'P 1 21 1'
_cell_angle_alpha 90
_cell_angle_beta 93.93(4)
_cell_angle_gamma 90
_cell_formula_units_Z 4
_cell_length_a 7.295(4)
_cell_length_b 10.397(6)
_cell_length_c 9.314(5)
_cell_volume 704.8(7)
_diffrn_ambient_temperature 293
_diffrn_radiation_probe x-ray
_diffrn_radiation_type CuK\a
_diffrn_radiation_wavelength 1.542
_exptl_crystal_density_diffrn 2.231
_cod_data_source_file EJSSIC-25-35-52-1.cif
_cod_data_source_block KFeCl4
_cod_original_sg_symbol_H-M 'P 21'
_cod_database_code 4030153

loop_
_symmetry_equiv_pos_site_id
_symmetry_equiv_pos_as_xyz
1 x,y,z
2 -x,1/2+y,-z

loop_
_atom_site_label
_atom_site_type_symbol
_atom_site_thermal_displace_type
_atom_site_fract_x
_atom_site_fract_y
_atom_site_fract_z
_atom_site_occupancy
_atom_site_U_iso_or_equiv
Fe1 Fe Uiso 0.01000 0.66000 0.99000 1.000 0.0372
Cl1 Cl Uiso 0.02000 0.82000 0.79000 1.000 0.0665
Cl2 Cl Uiso -0.05000 0.49000 0.82000 1.000 0.0578
Cl3 Cl Uiso -0.21000 0.69000 0.07000 1.000 0.0542
Cl4 Cl Uiso 0.26000 0.65000 0.05000 1.000 0.0595
Fe2 Fe Uiso 0.49000 0.55000 0.56000 1.000 0.0356
Cl5 Cl Uiso 0.46000 0.39000 0.70000 1.000 0.0614
Cl6 Cl Uiso 0.54000 0.72000 0.69000 1.000 0.0823
Cl7 Cl Uiso 0.71000 0.53000 0.42000 1.000 0.0541
Cl8 Cl Uiso 0.23000 0.57000 0.44000 1.000 0.0586
K1 K Uiso 0.44000 0.92000 0.94000 1.000 0.0642
K2 K Uiso 0.05000 0.30000 0.56000 1.000 0.0684

loop_
_atom_type_symbol
_atom_type_description
_atom_type_scat_dispersion_real
_atom_type_scat_dispersion_imag
_atom_type_scat_source
Cl Cl 0.3639 0.7018 ' International Tables Vol C Tables 4.2.6.8 and 6.1.1.4'
Fe Fe -1.1336 3.1974 ' International Tables Vol C Tables 4.2.6.8 and 6.1.1.4'
K K 0.3868 1.0657 ' International Tables Vol C Tables 4.2.6.8 and 6.1.1.4'

loop_
_geom_angle_atom_site_label_1
_geom_angle_atom_site_label_2
_geom_angle_atom_site_label_3
_geom_angle
_geom_angle_site_symmetry_1
_geom_angle_site_symmetry_3
_geom_angle_publ_flag
Cl1 Fe1 Cl2 90.68 . . yes
Cl1 Fe1 Cl3 105.03 . 1_556 yes
Cl1 Fe1 Cl4 100.46 . 1_556 yes
Cl2 Fe1 Cl3 105.53 . 1_556 yes
Cl2 Fe1 Cl4 106.65 . 1_556 yes
Cl3 Fe1 Cl4 138.26 1_556 1_556 yes
Cl5 Fe2 Cl6 108.41 . . yes
Cl5 Fe2 Cl7 114.08 . . yes
Cl5 Fe2 Cl8 105.66 . . yes
Cl6 Fe2 Cl7 108.38 . . yes
Cl6 Fe2 Cl8 108.80 . . yes
Cl7 Fe2 Cl8 111.36 . . yes

loop_
_geom_bond_atom_site_label_1
_geom_bond_atom_site_label_2
_geom_bond_distance
_geom_bond_site_symmetry_2
_geom_bond_publ_flag
Fe1 Cl1 2.5023 . yes
Fe1 Cl2 2.3933 . yes
Fe1 Cl3 1.8418 1_556 yes
Fe1 Cl4 1.8734 1_556 yes
Fe2 Cl5 2.1342 . yes
Fe2 Cl6 2.1593 . yes
Fe2 Cl7 2.1462 . yes
Fe2 Cl8 2.1446 . yes
